data_7043941
loop_
_publ_author_name
'Mandal, Sukhendu'
'Rao, Purnachandra'
'chaudhary, Sonu Pratap'
'Arjun, U.'
'Kuznetsov, Denis'
'Nath, Ramesh Chandra'

_publ_section_title
;
 Magnetic Diversity in Three-dimensional 2-Fold Interpenetrated Structure:
 Story of Two Compounds
;
_journal_name_full 'Dalton Trans.'
_journal_paper_doi 10.1039/C7DT02004J
_journal_year 2017
_chemical_formula_sum 'C36 H34 Co N6 O9 S'
_chemical_formula_weight 785.68
_chemical_name_common cothio
_space_group_crystal_system orthorhombic
_space_group_IT_number 61
_space_group_name_Hall '-P 2ac 2ab'
_space_group_name_H-M_alt 'P b c a'
_symmetry_space_group_name_Hall '-P 2ac 2ab'
_symmetry_space_group_name_H-M 'P b c a'
_atom_sites_solution_hydrogens geom
_audit_creation_method SHELXL-2014/7
_audit_update_record
;
2017-05-06 deposited with the CCDC.
2017-08-09 downloaded from the CCDC.
;
_cell_angle_alpha 90
_cell_angle_beta 90
_cell_angle_gamma 90
_cell_formula_units_Z 8
_cell_length_a 15.4896(5)
_cell_length_b 18.1048(5)
_cell_length_c 24.9836(8)
_cell_measurement_reflns_used 64745
_cell_measurement_temperature 296(2)
_cell_measurement_theta_max 28.350
_cell_measurement_theta_min 1.630
_cell_volume 7006.3(4)
_computing_structure_refinement 'SHELXL-2014/7 (Sheldrick, 2014)'
_diffrn_ambient_temperature 296(2)
_diffrn_detector_area_resol_mean 0
_diffrn_measured_fraction_theta_full 1.000
_diffrn_measured_fraction_theta_max 0.997
_diffrn_measurement_device_type 'Bruker APEX-II CCD'
_diffrn_measurement_method '\f and \w scans'
_diffrn_radiation_type MoK\a
_diffrn_radiation_wavelength 0.71073
_diffrn_reflns_av_R_equivalents 0.1276
_diffrn_reflns_av_unetI/netI 0.0770
_diffrn_reflns_Laue_measured_fraction_full 1.000
_diffrn_reflns_Laue_measured_fraction_max 0.997
_diffrn_reflns_limit_h_max 20
_diffrn_reflns_limit_h_min -19
_diffrn_reflns_limit_k_max 24
_diffrn_reflns_limit_k_min -24
_diffrn_reflns_limit_l_max 33
_diffrn_reflns_limit_l_min -27
_diffrn_reflns_number 64745
_diffrn_reflns_point_group_measured_fraction_full 1.000
_diffrn_reflns_point_group_measured_fraction_max 0.997
_diffrn_reflns_theta_full 25.242
_diffrn_reflns_theta_max 28.350
_diffrn_reflns_theta_min 1.630
_diffrn_source 'sealed tube'
_exptl_absorpt_coefficient_mu 0.615
_exptl_absorpt_correction_T_max 0.952
_exptl_absorpt_correction_T_min 0.877
_exptl_absorpt_correction_type multi-scan
_exptl_crystal_colour pink
_exptl_crystal_density_diffrn 1.490
_exptl_crystal_description block
_exptl_crystal_F_000 3256
_exptl_crystal_size_max 0.220
_exptl_crystal_size_mid 0.150
_exptl_crystal_size_min 0.080
_refine_diff_density_max 1.838
_refine_diff_density_min -1.046
_refine_diff_density_rms 0.149
_refine_ls_extinction_coef 0.00080(9)
_refine_ls_extinction_expression Fc^*^=kFc[1+0.001xFc^2^\l^3^/sin(2\q)]^-1/4^
_refine_ls_extinction_method 'SHELXL-2014/7 (Sheldrick 2014'
_refine_ls_goodness_of_fit_ref 0.915
_refine_ls_hydrogen_treatment constr
_refine_ls_matrix_type full
_refine_ls_number_parameters 473
_refine_ls_number_reflns 8730
_refine_ls_number_restraints 0
_refine_ls_restrained_S_all 0.915
_refine_ls_R_factor_all 0.0858
_refine_ls_R_factor_gt 0.0431
_refine_ls_shift/su_max 0.117
_refine_ls_shift/su_mean 0.001
_refine_ls_structure_factor_coef Fsqd
_refine_ls_weighting_details 'w=1/[\s^2^(Fo^2^)+(0.0627P)^2^] where P=(Fo^2^+2Fc^2^)/3'
_refine_ls_weighting_scheme calc
_refine_ls_wR_factor_gt 0.0971
_refine_ls_wR_factor_ref 0.1201
_reflns_Friedel_coverage 0.000
_reflns_number_gt 5250
_reflns_number_total 8730
_reflns_threshold_expression 'I > 2\s(I)'
_cod_data_source_file c7dt02004j2.cif
_cod_data_source_block shelx
_cod_depositor_comments
;
The following automatic conversions were performed:

'_exptl_absorpt_correction_type' value 'multi scan' changed to
'multi-scan' according to
/home/data/users/saulius/crontab/automatic-downloads/rss-feeds/RSC/lib/dictionaries/cif_core.dic
dictionary named 'cif_core.dic' version 2.4.2 from 2011-04-26.

Automatic conversion script
Id: cif_fix_values 4973 2017-02-22 13:04:09Z antanas 
;
_cod_database_code 7043941
_shelx_shelxl_version_number 2014/7
_shelx_space_group_comment
;
The symmetry employed for this shelxl refinement is uniquely defined
by the following loop, which should always be used as a source of
symmetry information in preference to the above space-group names.
They are only intended as comments.
;
_shelx_estimated_absorpt_t_min 0.877
_shelx_estimated_absorpt_t_max 0.952

loop_
_space_group_symop_operation_xyz
'x, y, z'
'x+1/2, -y+1/2, -z'
'-x, y+1/2, -z+1/2'
'-x+1/2, -y, z+1/2'
'-x, -y, -z'
'-x-1/2, y-1/2, z'
'x, -y-1/2, z-1/2'
'x-1/2, y, -z-1/2'

loop_
_atom_site_label
_atom_site_type_symbol
_atom_site_fract_x
_atom_site_fract_y
_atom_site_fract_z
_atom_site_U_iso_or_equiv
_atom_site_adp_type
_atom_site_occupancy
_atom_site_site_symmetry_order
_atom_site_calc_flag
_atom_site_refinement_flags_posn
_atom_site_refinement_flags_adp
O2 O 0.63743(10) -0.05269(8) 0.48962(7) 0.0174(4) Uani 1 1 d . .
Co1 Co 0.61955(2) 0.05827(2) 0.49085(2) 0.01340(10) Uani 1 1 d . .
O1 O 0.49449(11) 0.08624(9) 0.48428(7) 0.0208(4) Uani 1 1 d . .
C1 C 0.73919(16) 0.15139(12) 0.49168(10) 0.0169(5) Uani 1 1 d . .
C23 C 0.61414(17) 0.16619(13) -0.09792(11) 0.0210(6) Uani 1 1 d . .
H23 H 0.6296 0.2147 -0.0903 0.025 Uiso 1 1 calc R U
S1 S 0.78648(4) 0.29884(3) 0.48956(3) 0.01674(14) Uiso 1 1 d . .
N1 N 0.62558(13) 0.06023(10) 0.40560(8) 0.0178(4) Uani 1 1 d . .
N3 N 0.57755(15) 0.09088(11) -0.25786(9) 0.0280(6) Uani 1 1 d . .
H3 H 0.5682 0.1358 -0.2482 0.034 Uiso 1 1 calc R U
O3 O 0.66215(11) 0.17417(8) 0.48767(7) 0.0189(4) Uani 1 1 d . .
O4 O 0.75714(11) 0.08405(8) 0.49434(7) 0.0218(4) Uani 1 1 d . .
C5 C 0.89269(14) 0.32192(12) 0.49884(9) 0.0130(5) Uani 1 1 d . .
C4 C 0.94383(16) 0.26069(12) 0.50573(10) 0.0185(5) Uani 1 1 d . .
H4 H 1.0030 0.2625 0.5119 0.022 Uiso 1 1 calc R U
N4 N 0.60801(13) 0.06422(10) -0.42392(8) 0.0188(5) Uani 1 1 d . .
O9 O 0.20125(13) 0.24418(10) 0.26801(9) 0.0393(5) Uani 1 1 d . .
O5 O 0.66955(16) -0.02802(10) 0.20918(8) 0.0465(6) Uani 1 1 d . .
O8 O 0.48816(14) 0.26153(11) 0.25136(9) 0.0404(6) Uani 1 1 d . .
O7 O 0.58382(16) -0.02675(10) -0.22603(8) 0.0431(6) Uani 1 1 d . .
C16 C 0.65591(17) 0.05251(12) 0.04928(10) 0.0205(6) Uani 1 1 d . .
H16 H 0.6790 0.0271 0.0202 0.025 Uiso 1 1 calc R U
C2 C 0.80986(16) 0.20625(12) 0.49407(10) 0.0157(5) Uani 1 1 d . .
O6 O 0.59383(11) 0.15040(9) -0.00671(7) 0.0198(4) Uani 1 1 d . .
N2 N 0.64781(15) 0.08872(11) 0.23977(9) 0.0280(6) Uani 1 1 d . .
H2 H 0.6480 0.1342 0.2297 0.034 Uiso 1 1 calc R U
N5 N 0.38338(15) 0.23971(13) 0.18853(11) 0.0354(6) Uani 1 1 d . .
N6 N 0.31184(15) 0.26353(12) 0.32781(10) 0.0315(6) Uani 1 1 d . .
C31 C 0.4398(2) 0.21981(15) 0.22662(13) 0.0332(7) Uani 1 1 d . .
H31 H 0.4426 0.1699 0.2351 0.040 Uiso 1 1 calc R U
C13 C 0.58952(17) 0.12911(13) 0.13634(11) 0.0237(6) Uani 1 1 d . .
H13 H 0.5674 0.1552 0.1653 0.028 Uiso 1 1 calc R U
C33 C 0.3695(2) 0.31666(17) 0.17446(16) 0.0548(10) Uani 1 1 d . .
H33A H 0.4008 0.3477 0.1988 0.082 Uiso 1 1 calc R U
H33B H 0.3090 0.3279 0.1767 0.082 Uiso 1 1 calc R U
H33C H 0.3894 0.3253 0.1386 0.082 Uiso 1 1 calc R U
C32 C 0.3304(2) 0.18554(19) 0.16115(15) 0.0551(10) Uani 1 1 d . .
H32A H 0.3436 0.1860 0.1236 0.083 Uiso 1 1 calc R U
H32B H 0.2705 0.1974 0.1662 0.083 Uiso 1 1 calc R U
H32C H 0.3419 0.1373 0.1755 0.083 Uiso 1 1 calc R U
C17 C 0.66931(17) 0.02751(13) 0.10083(11) 0.0241(6) Uani 1 1 d . .
H17 H 0.7002 -0.0159 0.1061 0.029 Uiso 1 1 calc R U
C35 C 0.3191(2) 0.18705(16) 0.34418(16) 0.0519(10) Uani 1 1 d . .
H35A H 0.2896 0.1801 0.3776 0.078 Uiso 1 1 calc R U
H35B H 0.3790 0.1745 0.3484 0.078 Uiso 1 1 calc R U
H35C H 0.2938 0.1559 0.3174 0.078 Uiso 1 1 calc R U
C3 C 0.89552(16) 0.19430(12) 0.50228(10) 0.0191(6) Uani 1 1 d . .
H3A H 0.9199 0.1475 0.5053 0.023 Uiso 1 1 calc R U
C6 C 0.59226(17) 0.11829(13) 0.37968(11) 0.0222(6) Uani 1 1 d . .
H6 H 0.5629 0.1536 0.3997 0.027 Uiso 1 1 calc R U
C12 C 0.63770(17) 0.06577(13) 0.14508(11) 0.0216(6) Uani 1 1 d . .
C9 C 0.67640(18) 0.01509(13) 0.32091(11) 0.0270(6) Uani 1 1 d . .
H9 H 0.7056 -0.0213 0.3019 0.032 Uiso 1 1 calc R U
C30 C 0.59580(18) 0.13002(13) -0.40047(11) 0.0263(6) Uani 1 1 d . .
H30 H 0.5948 0.1717 -0.4222 0.032 Uiso 1 1 calc R U
C18 C 0.59553(16) 0.11758(12) -0.05657(10) 0.0177(5) Uani 1 1 d . .
C11 C 0.65366(19) 0.03695(14) 0.20018(11) 0.0266(6) Uani 1 1 d . .
C7 C 0.59879(18) 0.12893(13) 0.32553(11) 0.0242(6) Uani 1 1 d . .
H7 H 0.5752 0.1707 0.3095 0.029 Uiso 1 1 calc R U
C22 C 0.60964(17) 0.14260(13) -0.15025(11) 0.0230(6) Uani 1 1 d . .
H22 H 0.6216 0.1754 -0.1779 0.028 Uiso 1 1 calc R U
C19 C 0.57388(17) 0.04513(13) -0.06703(11) 0.0253(6) Uani 1 1 d . .
H19 H 0.5619 0.0125 -0.0392 0.030 Uiso 1 1 calc R U
C34 C 0.2541(2) 0.28425(15) 0.29149(13) 0.0336(7) Uani 1 1 d . .
H34 H 0.2532 0.3342 0.2827 0.040 Uiso 1 1 calc R U
C14 C 0.57400(17) 0.15387(13) 0.08505(11) 0.0220(6) Uani 1 1 d . .
H14 H 0.5409 0.1961 0.0796 0.026 Uiso 1 1 calc R U
C8 C 0.64147(17) 0.07595(13) 0.29486(11) 0.0231(6) Uani 1 1 d . .
C10 C 0.66678(18) 0.00977(13) 0.37567(11) 0.0244(6) Uani 1 1 d . .
H10 H 0.6902 -0.0312 0.3928 0.029 Uiso 1 1 calc R U
C27 C 0.5970(2) 0.01003(14) -0.33617(12) 0.0293(7) Uani 1 1 d . .
H27 H 0.5967 -0.0326 -0.3154 0.035 Uiso 1 1 calc R U
C28 C 0.60829(18) 0.00592(13) -0.39071(11) 0.0269(7) Uani 1 1 d . .
H28 H 0.6167 -0.0406 -0.4057 0.032 Uiso 1 1 calc R U
C29 C 0.58471(19) 0.13968(14) -0.34654(11) 0.0271(6) Uani 1 1 d . .
H29 H 0.5763 0.1868 -0.3326 0.033 Uiso 1 1 calc R U
C21 C 0.58733(17) 0.06995(13) -0.16190(11) 0.0215(6) Uani 1 1 d . .
C20 C 0.57029(19) 0.02194(14) -0.11969(11) 0.0271(6) Uani 1 1 d . .
H20 H 0.5561 -0.0269 -0.1271 0.033 Uiso 1 1 calc R U
C15 C 0.60769(16) 0.11586(12) 0.04151(10) 0.0177(5) Uani 1 1 d . .
C26 C 0.58608(18) 0.07857(13) -0.31263(11) 0.0225(6) Uani 1 1 d . .
C36 C 0.3684(2) 0.31567(17) 0.35396(14) 0.0484(9) Uani 1 1 d . .
H36A H 0.3553 0.3173 0.3915 0.073 Uiso 1 1 calc R U
H36B H 0.3603 0.3638 0.3386 0.073 Uiso 1 1 calc R U
H36C H 0.4273 0.3005 0.3491 0.073 Uiso 1 1 calc R U
C25 C 0.58239(19) 0.03946(14) -0.21735(11) 0.0265(6) Uani 1 1 d . .
C37 C 0.41925(15) 0.10011(12) 0.49905(9) 0.0142(5) Uiso 1 1 d . .

loop_
_atom_site_aniso_label
_atom_site_aniso_U_11
_atom_site_aniso_U_22
_atom_site_aniso_U_33
_atom_site_aniso_U_23
_atom_site_aniso_U_13
_atom_site_aniso_U_12
O2 0.0190(9) 0.0109(8) 0.0223(10) 0.0001(7) 0.0018(7) 0.0000(6)
Co1 0.01332(17) 0.00971(15) 0.01717(19) 0.00036(13) 0.00009(14) -0.00016(12)
O1 0.0154(9) 0.0190(8) 0.0281(12) -0.0024(8) 0.0008(8) 0.0037(7)
C1 0.0181(13) 0.0140(11) 0.0187(14) 0.0004(10) 0.0004(11) -0.0038(9)
C23 0.0254(15) 0.0176(12) 0.0201(16) -0.0006(10) -0.0017(12) -0.0009(10)
N1 0.0206(11) 0.0165(10) 0.0162(12) 0.0003(8) -0.0013(9) -0.0004(8)
N3 0.0480(16) 0.0203(11) 0.0158(14) -0.0029(9) 0.0003(11) 0.0028(10)
O3 0.0168(9) 0.0148(8) 0.0252(11) 0.0001(7) -0.0003(8) -0.0018(7)
O4 0.0198(9) 0.0118(8) 0.0336(12) 0.0037(7) -0.0026(8) -0.0021(7)
C5 0.0129(12) 0.0141(11) 0.0121(15) -0.0005(9) 0.0026(9) -0.0010(8)
C4 0.0133(12) 0.0155(11) 0.0266(16) 0.0011(10) -0.0003(11) -0.0013(9)
N4 0.0213(12) 0.0179(10) 0.0173(12) 0.0010(9) -0.0010(9) 0.0008(8)
O9 0.0354(13) 0.0352(11) 0.0473(16) -0.0078(10) -0.0052(11) -0.0027(9)
O5 0.0920(19) 0.0238(10) 0.0237(13) 0.0009(9) -0.0006(12) 0.0123(11)
O8 0.0337(13) 0.0412(12) 0.0463(16) 0.0115(11) -0.0053(11) -0.0086(9)
O7 0.0855(18) 0.0223(10) 0.0215(13) -0.0020(9) -0.0025(11) -0.0058(10)
C16 0.0254(14) 0.0208(12) 0.0152(15) -0.0019(10) 0.0013(11) 0.0028(10)
C2 0.0184(13) 0.0106(10) 0.0181(14) -0.0011(9) 0.0002(11) -0.0009(9)
O6 0.0245(10) 0.0204(9) 0.0146(10) -0.0018(7) -0.0009(8) 0.0038(7)
N2 0.0503(16) 0.0176(11) 0.0162(14) 0.0022(9) -0.0001(11) 0.0001(10)
N5 0.0315(15) 0.0386(14) 0.0363(17) 0.0067(12) -0.0004(13) -0.0013(11)
N6 0.0338(15) 0.0267(12) 0.0341(16) 0.0017(11) -0.0020(12) -0.0018(10)
C31 0.0347(18) 0.0289(15) 0.036(2) 0.0068(13) 0.0102(15) 0.0023(13)
C13 0.0280(15) 0.0262(13) 0.0168(16) -0.0055(11) 0.0037(12) 0.0032(11)
C33 0.041(2) 0.046(2) 0.078(3) 0.0270(19) -0.007(2) 0.0037(15)
C32 0.059(3) 0.060(2) 0.046(3) -0.0037(18) -0.0081(19) -0.0098(19)
C17 0.0301(16) 0.0193(12) 0.0230(17) 0.0008(11) 0.0000(12) 0.0032(11)
C35 0.045(2) 0.0373(18) 0.073(3) 0.0196(17) -0.0094(19) -0.0046(15)
C3 0.0176(13) 0.0125(11) 0.0274(17) 0.0002(10) -0.0008(11) 0.0024(9)
C6 0.0272(15) 0.0179(12) 0.0215(16) -0.0012(10) -0.0004(12) 0.0022(10)
C12 0.0268(15) 0.0187(12) 0.0194(15) -0.0001(10) -0.0005(11) -0.0018(10)
C9 0.0389(18) 0.0221(13) 0.0200(17) 0.0004(11) 0.0010(13) 0.0049(11)
C30 0.0392(17) 0.0200(13) 0.0195(16) -0.0006(11) 0.0009(13) 0.0035(11)
C18 0.0167(13) 0.0208(12) 0.0155(15) -0.0025(10) -0.0018(10) 0.0009(9)
C11 0.0384(17) 0.0212(13) 0.0202(16) 0.0003(11) 0.0032(13) -0.0007(11)
C7 0.0337(17) 0.0185(13) 0.0204(16) 0.0033(11) -0.0023(12) 0.0010(11)
C22 0.0278(16) 0.0214(13) 0.0199(16) 0.0027(11) -0.0012(12) 0.0000(11)
C19 0.0332(17) 0.0254(13) 0.0171(15) 0.0032(11) 0.0007(12) -0.0084(11)
C34 0.0387(19) 0.0272(14) 0.035(2) -0.0025(13) 0.0037(15) 0.0029(13)
C14 0.0232(15) 0.0209(12) 0.0218(16) -0.0035(11) 0.0005(12) 0.0053(10)
C8 0.0301(16) 0.0210(13) 0.0182(16) 0.0006(10) -0.0007(12) -0.0039(10)
C10 0.0325(16) 0.0183(12) 0.0225(17) 0.0022(11) -0.0002(12) 0.0047(11)
C27 0.0488(19) 0.0189(13) 0.0201(17) 0.0020(11) -0.0011(13) -0.0005(12)
C28 0.0438(19) 0.0180(12) 0.0189(16) -0.0022(11) -0.0019(13) -0.0013(11)
C29 0.0404(17) 0.0191(13) 0.0218(17) -0.0045(11) 0.0012(13) 0.0050(11)
C21 0.0248(14) 0.0231(13) 0.0167(15) -0.0002(10) -0.0013(11) -0.0004(10)
C20 0.0387(18) 0.0218(13) 0.0210(17) -0.0026(11) -0.0015(13) -0.0075(12)
C15 0.0177(13) 0.0187(12) 0.0168(15) 0.0005(10) -0.0005(11) -0.0036(9)
C26 0.0291(15) 0.0217(12) 0.0168(16) -0.0020(10) -0.0011(12) 0.0016(11)
C36 0.062(3) 0.0429(18) 0.040(2) 0.0009(16) -0.0167(18) -0.0122(16)
C25 0.0384(17) 0.0224(13) 0.0189(16) -0.0014(11) -0.0008(13) 0.0004(11)

loop_
_atom_type_symbol
_atom_type_description
_atom_type_scat_dispersion_real
_atom_type_scat_dispersion_imag
_atom_type_scat_source
C C 0.0033 0.0016 'International Tables Vol C Tables 4.2.6.8 and 6.1.1.4'
H H 0.0000 0.0000 'International Tables Vol C Tables 4.2.6.8 and 6.1.1.4'
N N 0.0061 0.0033 'International Tables Vol C Tables 4.2.6.8 and 6.1.1.4'
O O 0.0106 0.0060 'International Tables Vol C Tables 4.2.6.8 and 6.1.1.4'
S S 0.1246 0.1234 'International Tables Vol C Tables 4.2.6.8 and 6.1.1.4'
Co Co 0.3494 0.9721 'International Tables Vol C Tables 4.2.6.8 and 6.1.1.4'

loop_
_geom_angle_atom_site_label_1
_geom_angle_atom_site_label_2
_geom_angle_atom_site_label_3
_geom_angle
_geom_angle_site_symmetry_1
_geom_angle_site_symmetry_3
C37 O2 Co1 125.19(15) 5_656 .
O1 Co1 O2 112.35(7) . .
O1 Co1 N1 87.50(8) . .
O2 Co1 N1 89.74(7) . .
O1 Co1 N4 89.32(7) . 1_556
O2 Co1 N4 94.38(7) . 1_556
N1 Co1 N4 175.53(7) . 1_556
O1 Co1 O4 152.94(7) . .
O2 Co1 O4 94.53(6) . .
N1 Co1 O4 89.64(7) . .
N4 Co1 O4 91.77(7) 1_556 .
O1 Co1 O3 92.62(7) . .
O2 Co1 O3 154.52(7) . .
N1 Co1 O3 86.27(7) . .
N4 Co1 O3 90.74(7) 1_556 .
O4 Co1 O3 60.33(6) . .
O1 Co1 C1 122.97(7) . .
O2 Co1 C1 124.44(7) . .
N1 Co1 C1 87.97(8) . .
N4 Co1 C1 91.13(8) 1_556 .
O4 Co1 C1 29.98(7) . .
O3 Co1 C1 30.35(7) . .
C37 O1 Co1 157.97(17) . .
O4 C1 O3 122.0(2) . .
O4 C1 C2 119.2(2) . .
O3 C1 C2 118.8(2) . .
O4 C1 Co1 60.63(12) . .
O3 C1 Co1 61.41(12) . .
C2 C1 Co1 178.15(18) . .
C22 C23 C18 120.0(2) . .
C22 C23 H23 120.0 . .
C18 C23 H23 120.0 . .
C5 S1 C2 91.53(11) . .
C6 N1 C10 116.6(2) . .
C6 N1 Co1 118.66(17) . .
C10 N1 Co1 124.48(17) . .
C25 N3 C26 127.5(2) . .
C25 N3 H3 116.3 . .
C26 N3 H3 116.3 . .
C1 O3 Co1 88.24(13) . .
C1 O4 Co1 89.39(14) . .
C4 C5 C37 127.5(2) . 2_556
C4 C5 S1 111.96(18) . .
C37 C5 S1 120.49(17) 2_556 .
C5 C4 C3 111.8(2) . .
C5 C4 H4 124.1 . .
C3 C4 H4 124.1 . .
C30 N4 C28 115.4(2) . .
C30 N4 Co1 119.44(17) . 1_554
C28 N4 Co1 125.11(17) . 1_554
C15 C16 C17 119.0(2) . .
C15 C16 H16 120.5 . .
C17 C16 H16 120.5 . .
C3 C2 C1 128.4(2) . .
C3 C2 S1 111.76(17) . .
C1 C2 S1 119.76(18) . .
C15 O6 C18 126.32(19) . .
C11 N2 C8 127.1(2) . .
C11 N2 H2 116.4 . .
C8 N2 H2 116.4 . .
C31 N5 C32 121.4(3) . .
C31 N5 C33 121.7(3) . .
C32 N5 C33 116.8(3) . .
C34 N6 C36 122.2(2) . .
C34 N6 C35 121.0(3) . .
C36 N6 C35 116.7(3) . .
O8 C31 N5 126.0(3) . .
O8 C31 H31 117.0 . .
N5 C31 H31 117.0 . .
C14 C13 C12 120.6(2) . .
C14 C13 H13 119.7 . .
C12 C13 H13 119.7 . .
N5 C33 H33A 109.5 . .
N5 C33 H33B 109.5 . .
H33A C33 H33B 109.5 . .
N5 C33 H33C 109.5 . .
H33A C33 H33C 109.5 . .
H33B C33 H33C 109.5 . .
N5 C32 H32A 109.5 . .
N5 C32 H32B 109.5 . .
H32A C32 H32B 109.5 . .
N5 C32 H32C 109.5 . .
H32A C32 H32C 109.5 . .
H32B C32 H32C 109.5 . .
C16 C17 C12 121.6(2) . .
C16 C17 H17 119.2 . .
C12 C17 H17 119.2 . .
N6 C35 H35A 109.5 . .
N6 C35 H35B 109.5 . .
H35A C35 H35B 109.5 . .
N6 C35 H35C 109.5 . .
H35A C35 H35C 109.5 . .
H35B C35 H35C 109.5 . .
C2 C3 C4 112.9(2) . .
C2 C3 H3A 123.6 . .
C4 C3 H3A 123.6 . .
N1 C6 C7 124.0(2) . .
N1 C6 H6 118.0 . .
C7 C6 H6 118.0 . .
C13 C12 C17 118.4(2) . .
C13 C12 C11 121.6(2) . .
C17 C12 C11 120.0(2) . .
C10 C9 C8 118.6(2) . .
C10 C9 H9 120.7 . .
C8 C9 H9 120.7 . .
N4 C30 C29 124.1(2) . .
N4 C30 H30 117.9 . .
C29 C30 H30 117.9 . .
O6 C18 C19 125.2(2) . .
O6 C18 C23 113.8(2) . .
C19 C18 C23 120.9(2) . .
O5 C11 N2 122.7(3) . .
O5 C11 C12 122.6(2) . .
N2 C11 C12 114.6(2) . .
C6 C7 C8 118.7(2) . .
C6 C7 H7 120.6 . .
C8 C7 H7 120.6 . .
C23 C22 C21 120.3(2) . .
C23 C22 H22 119.8 . .
C21 C22 H22 119.8 . .
C18 C19 C20 118.6(2) . .
C18 C19 H19 120.7 . .
C20 C19 H19 120.7 . .
O9 C34 N6 127.0(3) . .
O9 C34 H34 116.5 . .
N6 C34 H34 116.5 . .
C13 C14 C15 120.1(2) . .
C13 C14 H14 120.0 . .
C15 C14 H14 120.0 . .
C9 C8 C7 118.2(3) . .
C9 C8 N2 124.4(2) . .
C7 C8 N2 117.4(2) . .
N1 C10 C9 123.8(2) . .
N1 C10 H10 118.1 . .
C9 C10 H10 118.1 . .
C28 C27 C26 119.0(2) . .
C28 C27 H27 120.5 . .
C26 C27 H27 120.5 . .
N4 C28 C27 124.7(2) . .
N4 C28 H28 117.7 . .
C27 C28 H28 117.7 . .
C30 C29 C26 119.7(2) . .
C30 C29 H29 120.2 . .
C26 C29 H29 120.2 . .
C22 C21 C20 118.6(2) . .
C22 C21 C25 123.8(2) . .
C20 C21 C25 117.5(2) . .
C19 C20 C21 121.6(2) . .
C19 C20 H20 119.2 . .
C21 C20 H20 119.2 . .
O6 C15 C16 125.8(2) . .
O6 C15 C14 113.7(2) . .
C16 C15 C14 120.3(2) . .
C27 C26 N3 124.9(2) . .
C27 C26 C29 117.1(3) . .
N3 C26 C29 118.0(2) . .
N6 C36 H36A 109.5 . .
N6 C36 H36B 109.5 . .
H36A C36 H36B 109.5 . .
N6 C36 H36C 109.5 . .
H36A C36 H36C 109.5 . .
H36B C36 H36C 109.5 . .
O7 C25 N3 122.4(3) . .
O7 C25 C21 121.9(2) . .
N3 C25 C21 115.8(2) . .
O1 C37 O2 125.4(2) . 5_656
O1 C37 C5 117.7(2) . 2_456
O2 C37 C5 116.8(2) 5_656 2_456

loop_
_geom_bond_atom_site_label_1
_geom_bond_atom_site_label_2
_geom_bond_distance
_geom_bond_site_symmetry_2
O2 C37 1.260(3) 5_656
O2 Co1 2.0280(15) .
Co1 O1 2.0088(17) .
Co1 N1 2.132(2) .
Co1 N4 2.140(2) 1_556
Co1 O4 2.1835(17) .
Co1 O3 2.2011(15) .
Co1 C1 2.506(2) .
O1 C37 1.248(3) .
C1 O4 1.252(3) .
C1 O3 1.267(3) .
C1 C2 1.479(3) .
C23 C22 1.377(4) .
C23 C18 1.387(3) .
C23 H23 0.9300 .
S1 C5 1.713(2) .
S1 C2 1.719(2) .
N1 C6 1.338(3) .
N1 C10 1.342(3) .
N3 C25 1.377(3) .
N3 C26 1.393(3) .
N3 H3 0.8600 .
C5 C4 1.373(3) .
C5 C37 1.471(3) 2_556
C4 C3 1.418(3) .
C4 H4 0.9300 .
N4 C30 1.341(3) .
N4 C28 1.343(3) .
N4 Co1 2.140(2) 1_554
O9 C34 1.241(3) .
O5 C11 1.223(3) .
O8 C31 1.231(3) .
O7 C25 1.219(3) .
C16 C15 1.382(3) .
C16 C17 1.381(4) .
C16 H16 0.9300 .
C2 C3 1.360(3) .
O6 C15 1.374(3) .
O6 C18 1.380(3) .
N2 C11 1.366(3) .
N2 C8 1.399(3) .
N2 H2 0.8600 .
N5 C31 1.341(4) .
N5 C32 1.451(4) .
N5 C33 1.453(4) .
N6 C34 1.328(4) .
N6 C36 1.445(4) .
N6 C35 1.448(3) .
C31 H31 0.9300 .
C13 C14 1.379(4) .
C13 C12 1.385(3) .
C13 H13 0.9300 .
C33 H33A 0.9600 .
C33 H33B 0.9600 .
C33 H33C 0.9600 .
C32 H32A 0.9600 .
C32 H32B 0.9600 .
C32 H32C 0.9600 .
C17 C12 1.394(4) .
C17 H17 0.9300 .
C35 H35A 0.9600 .
C35 H35B 0.9600 .
C35 H35C 0.9600 .
C3 H3A 0.9300 .
C6 C7 1.370(4) .
C6 H6 0.9300 .
C12 C11 1.493(4) .
C9 C10 1.379(4) .
C9 C8 1.389(3) .
C9 H9 0.9300 .
C30 C29 1.369(4) .
C30 H30 0.9300 .
C18 C19 1.379(3) .
C7 C8 1.394(4) .
C7 H7 0.9300 .
C22 C21 1.391(3) .
C22 H22 0.9300 .
C19 C20 1.382(4) .
C19 H19 0.9300 .
C34 H34 0.9300 .
C14 C15 1.389(3) .
C14 H14 0.9300 .
C10 H10 0.9300 .
C27 C28 1.376(4) .
C27 C26 1.384(3) .
C27 H27 0.9300 .
C28 H28 0.9300 .
C29 C26 1.394(3) .
C29 H29 0.9300 .
C21 C20 1.392(4) .
C21 C25 1.493(4) .
C20 H20 0.9300 .
C36 H36A 0.9600 .
C36 H36B 0.9600 .
C36 H36C 0.9600 .
C37 O2 1.260(3) 5_656
C37 C5 1.471(3) 2_456
